data_4116224
loop_
_publ_author_name
'Ingrid M. Fellows'
'David E. Kaelin'
'Stephen F. Martin'

_publ_section_title
;
 Application of Ring-Closing Metathesis to the Formal Total Synthesis of
 (+)-FR900482
;
_journal_name_full 'Journal of the American Chemical Society'
_journal_page_first 10781
_journal_page_last 10787
_journal_paper_doi 10.1021/ja0013879
_journal_volume 122
_journal_year 2000
_chemical_formula_sum 'C47 H45 Cl6 I N2 O10 S'
_chemical_formula_weight 1169.51
_chemical_name_systematic
; 
 ? 
;
_space_group_IT_number 2
_symmetry_cell_setting triclinic
_symmetry_space_group_name_Hall '-P 1'
_symmetry_space_group_name_H-M 'P -1'
_atom_sites_solution_hydrogens geom
_atom_sites_solution_primary direct
_atom_sites_solution_secondary difmap
_audit_creation_method SHELXL-97
_cell_angle_alpha 79.1540(10)
_cell_angle_beta 72.9720(10)
_cell_angle_gamma 72.1280(10)
_cell_formula_units_Z 2
_cell_length_a 13.1029(2)
_cell_length_b 14.0516(2)
_cell_length_c 14.8296(3)
_cell_measurement_temperature 123(2)
_cell_volume 2470.16(7)
_computing_structure_refinement 'SHELXL-97 (Sheldrick, 1997)'
_computing_structure_solution 'SHELXS-97 (Sheldrick, 1990)'
_diffrn_ambient_temperature 123(2)
_diffrn_measured_fraction_theta_full 0.967
_diffrn_measured_fraction_theta_max 0.967
_diffrn_measurement_device_type 'Nonius Kappa CCD'
_diffrn_measurement_method \w-scans
_diffrn_radiation_monochromator graphite
_diffrn_radiation_source 'normal-focus sealed tube'
_diffrn_radiation_type MoK\a
_diffrn_radiation_wavelength 0.71073
_diffrn_reflns_av_R_equivalents 0.0283
_diffrn_reflns_av_sigmaI/netI 0.0323
_diffrn_reflns_limit_h_max 16
_diffrn_reflns_limit_h_min -16
_diffrn_reflns_limit_k_max 19
_diffrn_reflns_limit_k_min -19
_diffrn_reflns_limit_l_max 20
_diffrn_reflns_limit_l_min -17
_diffrn_reflns_number 49695
_diffrn_reflns_theta_full 30.04
_diffrn_reflns_theta_max 30.0
_diffrn_reflns_theta_min 2.30
_exptl_absorpt_coefficient_mu 1.074
_exptl_absorpt_correction_T_max 0.8483
_exptl_absorpt_correction_T_min 0.7657
_exptl_absorpt_correction_type gaussian
_exptl_crystal_colour colorless
_exptl_crystal_density_diffrn 1.572
_exptl_crystal_description prism
_exptl_crystal_F_000 1184
_exptl_crystal_size_max 0.23
_exptl_crystal_size_mid 0.20
_exptl_crystal_size_min 0.18
_refine_diff_density_max 1.827
_refine_diff_density_min -1.174
_refine_diff_density_rms 0.066
_refine_ls_extinction_method none
_refine_ls_goodness_of_fit_ref 1.035
_refine_ls_hydrogen_treatment mixed
_refine_ls_matrix_type full
_refine_ls_number_parameters 604
_refine_ls_number_reflns 13977
_refine_ls_number_restraints 0
_refine_ls_restrained_S_all 1.035
_refine_ls_R_factor_all 0.0459
_refine_ls_R_factor_gt 0.0336
_refine_ls_shift/su_max 0.001
_refine_ls_shift/su_mean 0.000
_refine_ls_structure_factor_coef Fsqd
_refine_ls_weighting_details 'calc w=1/[\s^2^(Fo^2^)+(0.0226P)^2^+1.9425P] where P=(Fo^2^+2Fc^2^)/3'
_refine_ls_weighting_scheme calc
_refine_ls_wR_factor_gt 0.0701
_refine_ls_wR_factor_ref 0.0738
_reflns_number_gt 11608
_reflns_number_total 13977
_reflns_threshold_expression >2sigma(I)
_cod_data_source_file ja0013879_4.cif
_cod_data_source_block 40
_cod_original_cell_volume 2470.17(7)
_cod_database_code 4116224

loop_
_symmetry_equiv_pos_as_xyz
'x, y, z'
'-x, -y, -z'

loop_
_atom_site_label
_atom_site_type_symbol
_atom_site_fract_x
_atom_site_fract_y
_atom_site_fract_z
_atom_site_U_iso_or_equiv
_atom_site_adp_type
_atom_site_occupancy
_atom_site_symmetry_multiplicity
_atom_site_calc_flag
_atom_site_refinement_flags
N1 N 0.27498(11) 0.41602(11) 0.31359(10) 0.0196(3) Uani 1 1 d .
C2 C 0.23936(14) 0.44332(13) 0.41036(12) 0.0217(3) Uani 1 1 d .
H2A H 0.1599 0.4608 0.4291 0.026 Uiso 1 1 d R
H2B H 0.2613 0.5027 0.4098 0.026 Uiso 1 1 d R
C3 C 0.28306(15) 0.36329(13) 0.48727(12) 0.0224(3) Uani 1 1 d .
H3A H 0.2718 0.3005 0.4816 0.027 Uiso 1 1 d R
C4 C 0.40712(15) 0.34557(13) 0.48444(11) 0.0209(3) Uani 1 1 d .
H4A H 0.4286 0.4072 0.4646 0.025 Uiso 1 1 d R
N5 N 0.43219(13) 0.29882(11) 0.57647(10) 0.0229(3) Uani 1 1 d .
C6 C 0.47042(15) 0.19403(13) 0.57760(12) 0.0224(3) Uani 1 1 d .
O7 O 0.48202(10) 0.17048(9) 0.49005(8) 0.0220(2) Uani 1 1 d .
C8 C 0.48766(14) 0.26188(12) 0.42367(11) 0.0196(3) Uani 1 1 d .
H8A H 0.5612 0.2698 0.4089 0.023 Uiso 1 1 d R
C9 C 0.46174(14) 0.25501(12) 0.33312(11) 0.0189(3) Uani 1 1 d .
H9A H 0.3844 0.2580 0.3490 0.023 Uiso 1 1 d R
C10 C 0.47507(14) 0.35028(12) 0.26863(11) 0.0182(3) Uani 1 1 d .
C11 C 0.57884(14) 0.36872(12) 0.22457(11) 0.0191(3) Uani 1 1 d .
C12 C 0.58677(14) 0.45684(13) 0.16578(12) 0.0213(3) Uani 1 1 d .
H12A H 0.6583 0.4678 0.1351 0.026 Uiso 1 1 d R
C13 C 0.49169(15) 0.52969(13) 0.15076(12) 0.0212(3) Uani 1 1 d .
C14 C 0.38838(14) 0.51577(13) 0.19816(12) 0.0214(3) Uani 1 1 d .
H14A H 0.3223 0.5669 0.1910 0.026 Uiso 1 1 d R
C15 C 0.38165(14) 0.42652(12) 0.25649(11) 0.0189(3) Uani 1 1 d .
C16 C 0.21021(14) 0.37317(12) 0.28598(12) 0.0201(3) Uani 1 1 d .
O17 O 0.13083(10) 0.34778(10) 0.33847(9) 0.0267(3) Uani 1 1 d .
O18 O 0.24713(10) 0.36362(9) 0.19135(8) 0.0219(2) Uani 1 1 d .
C19 C 0.19251(14) 0.31109(13) 0.15542(12) 0.0220(3) Uani 1 1 d .
H19A H 0.1480 0.2777 0.2074 0.026 Uiso 1 1 d R
H19B H 0.2467 0.2608 0.1179 0.026 Uiso 1 1 d R
C20 C 0.11927(14) 0.38334(13) 0.09498(12) 0.0217(3) Uani 1 1 d .
Cl21 Cl 0.05788(4) 0.31201(4) 0.05107(3) 0.02938(10) Uani 1 1 d .
Cl22 Cl 0.01441(4) 0.47640(3) 0.16119(3) 0.03055(10) Uani 1 1 d .
Cl23 Cl 0.19923(4) 0.44519(4) -0.00275(3) 0.03270(10) Uani 1 1 d .
I24 I 0.174509(11) 0.417263(11) 0.619893(9) 0.03448(4) Uani 1 1 d .
S25 S 0.46138(4) 0.35871(3) 0.65008(3) 0.02379(9) Uani 1 1 d .
O26 O 0.40540(11) 0.33012(10) 0.74463(9) 0.0297(3) Uani 1 1 d .
O27 O 0.43804(11) 0.46164(9) 0.61025(9) 0.0286(3) Uani 1 1 d .
C28 C 0.60502(16) 0.30955(13) 0.63626(13) 0.0253(4) Uani 1 1 d .
C29 C 0.64477(18) 0.24636(15) 0.70977(14) 0.0315(4) Uani 1 1 d .
H29A H 0.5947 0.2249 0.7659 0.038 Uiso 1 1 d R
C30 C 0.75831(19) 0.21479(16) 0.70059(15) 0.0364(5) Uani 1 1 d .
H30A H 0.7865 0.1719 0.7513 0.044 Uiso 1 1 d R
C31 C 0.83178(18) 0.24420(15) 0.61944(16) 0.0347(4) Uani 1 1 d .
C32 C 0.78962(17) 0.30588(14) 0.54592(14) 0.0318(4) Uani 1 1 d .
H32A H 0.8399 0.3254 0.4889 0.038 Uiso 1 1 d R
C33 C 0.67681(17) 0.33928(14) 0.55355(13) 0.0276(4) Uani 1 1 d .
H33A H 0.6486 0.3822 0.5028 0.033 Uiso 1 1 d R
C34 C 0.9549(2) 0.2109(2) 0.6102(2) 0.0502(6) Uani 1 1 d .
H34A H 0.9908 0.2520 0.5592 0.075 Uiso 1 1 d R
H34B H 0.9837 0.1417 0.5979 0.075 Uiso 1 1 d R
H34C H 0.9696 0.2168 0.6684 0.075 Uiso 1 1 d R
O35 O 0.49052(11) 0.13363(9) 0.64266(9) 0.0272(3) Uani 1 1 d .
C35 C 0.52390(14) 0.15791(12) 0.28736(12) 0.0208(3) Uani 1 1 d .
H35A H 0.6011 0.1546 0.2616 0.025 Uiso 1 1 d R
H35B H 0.5169 0.1001 0.3325 0.025 Uiso 1 1 d R
O36 O 0.47141(11) 0.16368(9) 0.21420(9) 0.0250(3) Uani 1 1 d .
C37 C 0.50074(16) 0.07050(13) 0.17558(13) 0.0249(4) Uani 1 1 d .
H37A H 0.4878 0.0178 0.2254 0.030 Uiso 1 1 d R
H37B H 0.5778 0.0533 0.1427 0.030 Uiso 1 1 d R
C38 C 0.43055(15) 0.08277(12) 0.10828(12) 0.0221(3) Uani 1 1 d .
C39 C 0.33576(16) 0.04794(13) 0.13592(13) 0.0257(4) Uani 1 1 d .
H39A H 0.3157 0.0150 0.1988 0.031 Uiso 1 1 d R
C40 C 0.27038(15) 0.06036(14) 0.07415(13) 0.0261(4) Uani 1 1 d .
H40A H 0.2052 0.0364 0.0943 0.031 Uiso 1 1 d R
C41 C 0.29939(14) 0.10778(13) -0.01764(12) 0.0227(3) Uani 1 1 d .
C42 C 0.39221(14) 0.14492(13) -0.04552(13) 0.0234(3) Uani 1 1 d .
H42A H 0.4114 0.1795 -0.1078 0.028 Uiso 1 1 d R
C43 C 0.45688(15) 0.13140(13) 0.01777(13) 0.0233(3) Uani 1 1 d .
H43A H 0.5213 0.1565 -0.0018 0.028 Uiso 1 1 d R
O44 O 0.23298(11) 0.11308(10) -0.07562(9) 0.0289(3) Uani 1 1 d .
C45 C 0.25481(17) 0.17113(17) -0.16623(14) 0.0347(4) Uani 1 1 d .
H45A H 0.2038 0.1698 -0.2008 0.052 Uiso 1 1 d R
H45B H 0.3292 0.1430 -0.2013 0.052 Uiso 1 1 d R
H45C H 0.2460 0.2393 -0.1572 0.052 Uiso 1 1 d R
O46 O 0.66927(10) 0.29619(9) 0.24463(9) 0.0238(3) Uani 1 1 d .
C47 C 0.77620(15) 0.31595(15) 0.20492(13) 0.0278(4) Uani 1 1 d .
H47A H 0.7750 0.3790 0.2219 0.033 Uiso 1 1 d R
H47B H 0.7947 0.3195 0.1370 0.033 Uiso 1 1 d R
C48 C 0.86044(14) 0.23205(14) 0.24344(13) 0.0249(4) Uani 1 1 d .
C49 C 0.91479(16) 0.25142(15) 0.30266(13) 0.0285(4) Uani 1 1 d .
H49A H 0.8962 0.3180 0.3206 0.034 Uiso 1 1 d R
C50 C 0.99587(17) 0.17534(16) 0.33626(15) 0.0340(4) Uani 1 1 d .
H50A H 1.0327 0.1895 0.3774 0.041 Uiso 1 1 d R
C51 C 1.02339(16) 0.07981(16) 0.31049(16) 0.0361(5) Uani 1 1 d .
H51A H 1.0794 0.0272 0.3336 0.043 Uiso 1 1 d R
C52 C 0.96982(18) 0.05979(16) 0.25111(17) 0.0391(5) Uani 1 1 d .
H52A H 0.9890 -0.0068 0.2330 0.047 Uiso 1 1 d R
C53 C 0.88871(17) 0.13556(16) 0.21765(15) 0.0341(4) Uani 1 1 d .
H53A H 0.8520 0.1212 0.1766 0.041 Uiso 1 1 d R
C54 C 0.50666(15) 0.62363(13) 0.08464(13) 0.0241(3) Uani 1 1 d .
H54A H 0.5532 0.6524 0.1044 0.029 Uiso 1 1 d R
H54B H 0.5434 0.6055 0.0216 0.029 Uiso 1 1 d R
O55 O 0.40468(10) 0.69654(9) 0.08326(9) 0.0234(2) Uani 1 1 d .
C56 C 0.35744(16) 0.68480(14) 0.01161(13) 0.0284(4) Uani 1 1 d .
H56A H 0.3623 0.6152 0.0117 0.034 Uiso 1 1 d R
H56B H 0.3960 0.7089 -0.0499 0.034 Uiso 1 1 d R
C57 C 0.23875(16) 0.74508(14) 0.03487(13) 0.0273(4) Uani 1 1 d .
C58 C 0.21188(18) 0.84932(15) 0.01542(16) 0.0340(4) Uani 1 1 d .
H58A H 0.2689 0.8821 -0.0175 0.041 Uiso 1 1 d R
C59 C 0.10330(18) 0.90589(16) 0.04341(18) 0.0408(5) Uani 1 1 d .
H59A H 0.0855 0.9779 0.0306 0.049 Uiso 1 1 d R
C60 C 0.02055(18) 0.85953(16) 0.08950(18) 0.0410(5) Uani 1 1 d .
H60A H -0.0548 0.8991 0.1083 0.049 Uiso 1 1 d R
C61 C 0.04612(18) 0.75566(16) 0.10857(17) 0.0385(5) Uani 1 1 d .
H61A H -0.0114 0.7232 0.1404 0.046 Uiso 1 1 d R
C62 C 0.15506(17) 0.69892(15) 0.08160(15) 0.0327(4) Uani 1 1 d .
H62A H 0.1728 0.6270 0.0953 0.039 Uiso 1 1 d R
Cl1A Cl 0.24205(5) -0.08541(4) 0.51640(4) 0.04438(13) Uani 1 1 d .
Cl2A Cl 0.25093(5) 0.10970(5) 0.41429(4) 0.04820(15) Uani 1 1 d .
Cl3A Cl 0.26186(6) 0.06869(5) 0.60956(4) 0.05233(16) Uani 1 1 d .
C1A C 0.29710(16) 0.01743(14) 0.50188(14) 0.0294(4) Uani 1 1 d .
H1AA H 0.3764 -0.0060 0.4818 0.035 Uiso 1 1 d R

loop_
_atom_site_aniso_label
_atom_site_aniso_U_11
_atom_site_aniso_U_22
_atom_site_aniso_U_33
_atom_site_aniso_U_23
_atom_site_aniso_U_13
_atom_site_aniso_U_12
N1 0.0192(7) 0.0235(7) 0.0172(7) -0.0038(5) -0.0046(5) -0.0063(6)
C2 0.0224(8) 0.0224(8) 0.0198(8) -0.0059(6) -0.0046(6) -0.0038(7)
C3 0.0270(9) 0.0226(8) 0.0174(8) -0.0052(6) -0.0018(6) -0.0081(7)
C4 0.0289(9) 0.0202(8) 0.0153(7) -0.0021(6) -0.0068(6) -0.0080(7)
N5 0.0328(8) 0.0216(7) 0.0150(7) -0.0014(5) -0.0081(6) -0.0068(6)
C6 0.0246(8) 0.0237(8) 0.0191(8) -0.0027(6) -0.0033(6) -0.0083(7)
O7 0.0301(6) 0.0189(6) 0.0167(6) -0.0006(4) -0.0066(5) -0.0063(5)
C8 0.0225(8) 0.0193(8) 0.0170(8) 0.0001(6) -0.0046(6) -0.0072(6)
C9 0.0210(8) 0.0197(8) 0.0168(7) -0.0015(6) -0.0043(6) -0.0072(6)
C10 0.0234(8) 0.0190(8) 0.0139(7) -0.0030(6) -0.0041(6) -0.0077(6)
C11 0.0201(8) 0.0207(8) 0.0165(7) -0.0026(6) -0.0050(6) -0.0047(6)
C12 0.0223(8) 0.0235(8) 0.0183(8) -0.0012(6) -0.0036(6) -0.0086(7)
C13 0.0274(9) 0.0213(8) 0.0166(8) -0.0021(6) -0.0054(6) -0.0088(7)
C14 0.0240(8) 0.0206(8) 0.0205(8) -0.0028(6) -0.0074(6) -0.0053(7)
C15 0.0209(8) 0.0222(8) 0.0160(7) -0.0039(6) -0.0047(6) -0.0081(6)
C16 0.0204(8) 0.0194(8) 0.0203(8) -0.0016(6) -0.0070(6) -0.0037(6)
O17 0.0260(6) 0.0334(7) 0.0237(6) -0.0016(5) -0.0051(5) -0.0140(6)
O18 0.0221(6) 0.0272(6) 0.0196(6) -0.0043(5) -0.0068(5) -0.0087(5)
C19 0.0237(8) 0.0209(8) 0.0244(8) -0.0042(6) -0.0085(7) -0.0070(7)
C20 0.0194(8) 0.0264(9) 0.0205(8) -0.0030(6) -0.0034(6) -0.0090(7)
Cl21 0.0275(2) 0.0398(3) 0.0280(2) -0.00725(18) -0.00893(17) -0.01515(19)
Cl22 0.0262(2) 0.0296(2) 0.0308(2) -0.00727(18) -0.00550(18) 0.00041(18)
Cl23 0.0303(2) 0.0409(3) 0.0263(2) 0.00531(19) -0.00372(18) -0.0172(2)
I24 0.03295(7) 0.04532(8) 0.02005(6) -0.00934(5) 0.00162(5) -0.00761(6)
S25 0.0321(2) 0.0240(2) 0.01612(19) -0.00343(15) -0.00659(16) -0.00748(18)
O26 0.0373(7) 0.0361(7) 0.0158(6) -0.0039(5) -0.0044(5) -0.0114(6)
O27 0.0400(8) 0.0229(6) 0.0241(6) -0.0049(5) -0.0101(6) -0.0067(6)
C28 0.0327(10) 0.0241(9) 0.0220(9) -0.0050(7) -0.0087(7) -0.0086(7)
C29 0.0402(11) 0.0312(10) 0.0221(9) -0.0024(7) -0.0087(8) -0.0078(9)
C30 0.0424(12) 0.0339(11) 0.0324(11) -0.0022(8) -0.0153(9) -0.0045(9)
C31 0.0366(11) 0.0285(10) 0.0419(12) -0.0105(8) -0.0115(9) -0.0072(8)
C32 0.0365(11) 0.0282(10) 0.0317(10) -0.0078(8) -0.0036(8) -0.0123(8)
C33 0.0392(11) 0.0227(9) 0.0238(9) -0.0034(7) -0.0093(8) -0.0105(8)
C34 0.0364(12) 0.0517(15) 0.0614(16) -0.0058(12) -0.0153(11) -0.0078(11)
O35 0.0355(7) 0.0257(6) 0.0187(6) 0.0041(5) -0.0078(5) -0.0088(6)
C35 0.0254(8) 0.0187(8) 0.0197(8) -0.0034(6) -0.0076(6) -0.0055(7)
O36 0.0370(7) 0.0177(6) 0.0241(6) -0.0054(5) -0.0146(5) -0.0041(5)
C37 0.0306(9) 0.0182(8) 0.0271(9) -0.0056(7) -0.0101(7) -0.0038(7)
C38 0.0269(9) 0.0162(8) 0.0242(8) -0.0053(6) -0.0072(7) -0.0049(7)
C39 0.0328(10) 0.0228(8) 0.0219(9) -0.0029(7) -0.0037(7) -0.0106(7)
C40 0.0261(9) 0.0285(9) 0.0269(9) -0.0053(7) -0.0032(7) -0.0138(7)
C41 0.0222(8) 0.0237(8) 0.0238(9) -0.0077(7) -0.0056(7) -0.0054(7)
C42 0.0239(8) 0.0219(8) 0.0237(9) -0.0029(7) -0.0030(7) -0.0074(7)
C43 0.0226(8) 0.0204(8) 0.0275(9) -0.0042(7) -0.0049(7) -0.0069(7)
O44 0.0279(7) 0.0388(7) 0.0251(7) -0.0046(5) -0.0083(5) -0.0138(6)
C45 0.0301(10) 0.0486(12) 0.0259(10) -0.0024(9) -0.0091(8) -0.0104(9)
O46 0.0175(6) 0.0256(6) 0.0250(6) 0.0027(5) -0.0036(5) -0.0060(5)
C47 0.0218(9) 0.0337(10) 0.0269(9) 0.0048(7) -0.0057(7) -0.0113(8)
C48 0.0188(8) 0.0304(9) 0.0230(9) 0.0016(7) -0.0028(6) -0.0082(7)
C49 0.0276(9) 0.0315(10) 0.0275(9) 0.0002(7) -0.0070(7) -0.0114(8)
C50 0.0288(10) 0.0422(11) 0.0348(11) 0.0031(9) -0.0132(8) -0.0144(9)
C51 0.0224(9) 0.0384(11) 0.0413(12) 0.0045(9) -0.0078(8) -0.0045(8)
C52 0.0351(11) 0.0320(11) 0.0463(13) -0.0091(9) -0.0078(9) -0.0029(9)
C53 0.0333(10) 0.0368(11) 0.0350(11) -0.0067(8) -0.0106(8) -0.0098(9)
C54 0.0254(9) 0.0235(8) 0.0224(8) 0.0012(7) -0.0060(7) -0.0076(7)
O55 0.0297(7) 0.0208(6) 0.0209(6) -0.0013(5) -0.0096(5) -0.0060(5)
C56 0.0369(10) 0.0283(9) 0.0235(9) -0.0050(7) -0.0115(8) -0.0086(8)
C57 0.0351(10) 0.0279(9) 0.0260(9) -0.0029(7) -0.0166(8) -0.0100(8)
C58 0.0349(11) 0.0296(10) 0.0453(12) 0.0045(8) -0.0223(9) -0.0134(9)
C59 0.0371(12) 0.0260(10) 0.0673(16) 0.0003(10) -0.0300(11) -0.0072(9)
C60 0.0312(11) 0.0338(11) 0.0652(16) -0.0066(10) -0.0233(10) -0.0074(9)
C61 0.0360(11) 0.0373(11) 0.0503(13) -0.0032(9) -0.0158(10) -0.0176(9)
C62 0.0400(11) 0.0256(9) 0.0390(11) -0.0026(8) -0.0173(9) -0.0117(8)
Cl1A 0.0434(3) 0.0339(3) 0.0574(3) -0.0072(2) -0.0020(2) -0.0214(2)
Cl2A 0.0510(3) 0.0515(3) 0.0527(3) 0.0190(3) -0.0301(3) -0.0271(3)
Cl3A 0.0627(4) 0.0673(4) 0.0398(3) -0.0127(3) -0.0078(3) -0.0364(3)
C1A 0.0251(9) 0.0266(9) 0.0368(11) -0.0015(8) -0.0075(8) -0.0085(8)

loop_
_atom_type_symbol
_atom_type_description
_atom_type_scat_dispersion_real
_atom_type_scat_dispersion_imag
_atom_type_scat_source
C C 0.0033 0.0016 'International Tables Vol C Tables 4.2.6.8 and 6.1.1.4'
H H 0.0000 0.0000 'International Tables Vol C Tables 4.2.6.8 and 6.1.1.4'
N N 0.0061 0.0033 'International Tables Vol C Tables 4.2.6.8 and 6.1.1.4'
O O 0.0106 0.0060 'International Tables Vol C Tables 4.2.6.8 and 6.1.1.4'
S S 0.1246 0.1234 'International Tables Vol C Tables 4.2.6.8 and 6.1.1.4'
Cl Cl 0.1484 0.1585 'International Tables Vol C Tables 4.2.6.8 and 6.1.1.4'
I I -0.4742 1.8119 'International Tables Vol C Tables 4.2.6.8 and 6.1.1.4'

loop_
_geom_angle_atom_site_label_1
_geom_angle_atom_site_label_2
_geom_angle_atom_site_label_3
_geom_angle
C16 N1 C15 123.92(14)
C16 N1 C2 117.82(14)
C15 N1 C2 117.95(13)
N1 C2 C3 117.12(14)
N1 C2 H2A 108.0
C3 C2 H2A 108.0
N1 C2 H2B 108.0
C3 C2 H2B 108.0
H2A C2 H2B 107.3
C2 C3 C4 115.81(14)
C2 C3 I24 103.77(11)
C4 C3 I24 111.52(11)
C2 C3 H3A 108.5
C4 C3 H3A 108.5
I24 C3 H3A 108.5
N5 C4 C8 97.46(13)
N5 C4 C3 112.29(14)
C8 C4 C3 114.26(13)
N5 C4 H4A 110.8
C8 C4 H4A 110.7
C3 C4 H4A 110.7
C6 N5 C4 110.50(13)
C6 N5 S25 120.89(12)
C4 N5 S25 124.41(11)
O35 C6 O7 124.19(16)
O35 C6 N5 127.64(16)
O7 C6 N5 108.16(14)
C6 O7 C8 107.29(12)
O7 C8 C9 111.15(13)
O7 C8 C4 102.18(12)
C9 C8 C4 116.69(14)
O7 C8 H8A 108.8
C9 C8 H8A 108.8
C4 C8 H8A 108.8
C8 C9 C10 106.72(13)
C8 C9 C35 115.51(14)
C10 C9 C35 114.56(13)
C8 C9 H9A 106.5
C10 C9 H9A 106.5
C35 C9 H9A 106.5
C15 C10 C11 117.36(14)
C15 C10 C9 119.65(14)
C11 C10 C9 122.84(15)
O46 C11 C12 123.04(15)
O46 C11 C10 116.26(14)
C12 C11 C10 120.69(15)
C11 C12 C13 120.56(15)
C11 C12 H12A 119.7
C13 C12 H12A 119.7
C14 C13 C12 119.62(15)
C14 C13 C54 122.65(16)
C12 C13 C54 117.70(15)
C13 C14 C15 119.14(16)
C13 C14 H14A 120.4
C15 C14 H14A 120.4
C10 C15 C14 122.40(15)
C10 C15 N1 118.06(14)
C14 C15 N1 119.27(15)
O17 C16 O18 125.01(15)
O17 C16 N1 124.49(16)
O18 C16 N1 110.50(14)
C16 O18 C19 115.85(13)
O18 C19 C20 110.74(13)
O18 C19 H19A 109.5
C20 C19 H19A 109.5
O18 C19 H19B 109.5
C20 C19 H19B 109.5
H19A C19 H19B 108.1
C19 C20 Cl21 107.77(12)
C19 C20 Cl23 110.71(12)
Cl21 C20 Cl23 108.57(9)
C19 C20 Cl22 111.82(12)
Cl21 C20 Cl22 109.74(9)
Cl23 C20 Cl22 108.20(9)
O26 S25 O27 120.83(8)
O26 S25 N5 107.90(8)
O27 S25 N5 104.08(7)
O26 S25 C28 109.02(9)
O27 S25 C28 109.50(9)
N5 S25 C28 104.16(8)
C29 C28 C33 121.26(18)
C29 C28 S25 119.65(15)
C33 C28 S25 119.00(14)
C30 C29 C28 118.80(19)
C30 C29 H29A 120.6
C28 C29 H29A 120.6
C31 C30 C29 121.20(19)
C31 C30 H30A 119.4
C29 C30 H30A 119.4
C30 C31 C32 118.73(19)
C30 C31 C34 121.1(2)
C32 C31 C34 120.2(2)
C33 C32 C31 121.29(19)
C33 C32 H32A 119.4
C31 C32 H32A 119.4
C32 C33 C28 118.70(18)
C32 C33 H33A 120.6
C28 C33 H33A 120.7
C31 C34 H34A 109.6
C31 C34 H34B 109.9
H34A C34 H34B 109.6
C31 C34 H34C 109.8
H34A C34 H34C 109.6
H34B C34 H34C 108.3
O36 C35 C9 103.84(13)
O36 C35 H35A 111.0
C9 C35 H35A 111.0
O36 C35 H35B 111.0
C9 C35 H35B 111.0
H35A C35 H35B 109.0
C35 O36 C37 112.85(13)
O36 C37 C38 107.74(14)
O36 C37 H37A 110.2
C38 C37 H37A 110.2
O36 C37 H37B 110.1
C38 C37 H37B 110.2
H37A C37 H37B 108.5
C43 C38 C39 118.41(16)
C43 C38 C37 120.54(16)
C39 C38 C37 121.03(16)
C40 C39 C38 120.97(17)
C40 C39 H39A 119.5
C38 C39 H39A 119.5
C39 C40 C41 119.89(16)
C39 C40 H40A 120.1
C41 C40 H40A 120.0
O44 C41 C42 124.03(16)
O44 C41 C40 116.17(15)
C42 C41 C40 119.79(16)
C43 C42 C41 119.29(16)
C43 C42 H42A 120.4
C41 C42 H42A 120.4
C38 C43 C42 121.61(16)
C38 C43 H43A 119.2
C42 C43 H43A 119.2
C41 O44 C45 116.46(14)
O44 C45 H45A 109.5
O44 C45 H45B 109.4
H45A C45 H45B 109.5
O44 C45 H45C 109.5
H45A C45 H45C 109.5
H45B C45 H45C 109.5
C11 O46 C47 117.40(13)
O46 C47 C48 108.15(14)
O46 C47 H47A 110.1
C48 C47 H47A 110.1
O46 C47 H47B 110.1
C48 C47 H47B 110.1
H47A C47 H47B 108.4
C53 C48 C49 119.01(18)
C53 C48 C47 121.02(17)
C49 C48 C47 119.91(17)
C48 C49 C50 120.67(18)
C48 C49 H49A 119.7
C50 C49 H49A 119.7
C51 C50 C49 120.01(19)
C51 C50 H50A 120.0
C49 C50 H50A 120.0
C50 C51 C52 119.76(19)
C50 C51 H51A 120.1
C52 C51 H51A 120.1
C51 C52 C53 120.3(2)
C51 C52 H52A 119.8
C53 C52 H52A 119.8
C52 C53 C48 120.22(19)
C52 C53 H53A 119.9
C48 C53 H53A 119.9
O55 C54 C13 112.42(14)
O55 C54 H54A 109.1
C13 C54 H54A 109.1
O55 C54 H54B 109.1
C13 C54 H54B 109.1
H54A C54 H54B 107.8
C54 O55 C56 112.26(13)
O55 C56 C57 106.67(14)
O55 C56 H56A 110.4
C57 C56 H56A 110.4
O55 C56 H56B 110.4
C57 C56 H56B 110.4
H56A C56 H56B 108.6
C62 C57 C58 119.11(19)
C62 C57 C56 120.72(17)
C58 C57 C56 120.03(17)
C59 C58 C57 120.22(19)
C59 C58 H58A 119.9
C57 C58 H58A 119.9
C60 C59 C58 120.4(2)
C60 C59 H59A 119.8
C58 C59 H59A 119.8
C59 C60 C61 120.0(2)
C59 C60 H60A 120.0
C61 C60 H60A 120.0
C62 C61 C60 119.8(2)
C62 C61 H61A 120.1
C60 C61 H61A 120.1
C61 C62 C57 120.58(18)
C61 C62 H62A 119.7
C57 C62 H62A 119.7
Cl3A C1A Cl2A 110.38(11)
Cl3A C1A Cl1A 110.71(11)
Cl2A C1A Cl1A 110.78(11)
Cl3A C1A H1AA 108.3
Cl2A C1A H1AA 108.3
Cl1A C1A H1AA 108.3

loop_
_geom_bond_atom_site_label_1
_geom_bond_atom_site_label_2
_geom_bond_distance
N1 C16 1.364(2)
N1 C15 1.442(2)
N1 C2 1.459(2)
C2 C3 1.549(2)
C2 H2A 0.9600
C2 H2B 0.9600
C3 C4 1.556(2)
C3 I24 2.1742(16)
C3 H3A 0.9601
C4 N5 1.482(2)
C4 C8 1.546(2)
C4 H4A 0.9600
N5 C6 1.401(2)
N5 S25 1.6832(15)
C6 O35 1.193(2)
C6 O7 1.354(2)
O7 C8 1.4710(19)
C8 C9 1.505(2)
C8 H8A 0.9601
C9 C10 1.517(2)
C9 C35 1.526(2)
C9 H9A 0.9599
C10 C15 1.389(2)
C10 C11 1.405(2)
C11 O46 1.372(2)
C11 C12 1.387(2)
C12 C13 1.394(2)
C12 H12A 0.9600
C13 C14 1.385(2)
C13 C54 1.517(2)
C14 C15 1.394(2)
C14 H14A 0.9599
C16 O17 1.210(2)
C16 O18 1.362(2)
O18 C19 1.4272(19)
C19 C20 1.523(2)
C19 H19A 0.9600
C19 H19B 0.9601
C20 Cl21 1.7672(17)
C20 Cl23 1.7745(17)
C20 Cl22 1.7754(18)
S25 O26 1.4255(13)
S25 O27 1.4308(13)
S25 C28 1.758(2)
C28 C29 1.390(3)
C28 C33 1.392(3)
C29 C30 1.388(3)
C29 H29A 0.9600
C30 C31 1.387(3)
C30 H30A 0.9601
C31 C32 1.396(3)
C31 C34 1.507(3)
C32 C33 1.384(3)
C32 H32A 0.9600
C33 H33A 0.9601
C34 H34A 0.9601
C34 H34B 0.9599
C34 H34C 0.9599
C35 O36 1.423(2)
C35 H35A 0.9601
C35 H35B 0.9600
O36 C37 1.426(2)
C37 C38 1.499(2)
C37 H37A 0.9600
C37 H37B 0.9600
C38 C43 1.384(2)
C38 C39 1.396(2)
C39 C40 1.383(3)
C39 H39A 0.9601
C40 C41 1.397(3)
C40 H40A 0.9601
C41 O44 1.370(2)
C41 C42 1.392(2)
C42 C43 1.391(3)
C42 H42A 0.9600
C43 H43A 0.9601
O44 C45 1.435(2)
C45 H45A 0.9601
C45 H45B 0.9600
C45 H45C 0.9600
O46 C47 1.443(2)
C47 C48 1.501(3)
C47 H47A 0.9600
C47 H47B 0.9600
C48 C53 1.388(3)
C48 C49 1.388(3)
C49 C50 1.390(3)
C49 H49A 0.9600
C50 C51 1.376(3)
C50 H50A 0.9600
C51 C52 1.387(3)
C51 H51A 0.9599
C52 C53 1.387(3)
C52 H52A 0.9599
C53 H53A 0.9600
C54 O55 1.415(2)
C54 H54A 0.9600
C54 H54B 0.9600
O55 C56 1.433(2)
C56 C57 1.497(3)
C56 H56A 0.9599
C56 H56B 0.9599
C57 C62 1.388(3)
C57 C58 1.392(3)
C58 C59 1.383(3)
C58 H58A 0.9600
C59 C60 1.378(3)
C59 H59A 0.9601
C60 C61 1.387(3)
C60 H60A 0.9601
C61 C62 1.386(3)
C61 H61A 0.9600
C62 H62A 0.9600
Cl1A C1A 1.7568(19)
Cl2A C1A 1.755(2)
Cl3A C1A 1.755(2)
C1A H1AA 0.9601
